data_4035655
loop_
_publ_author_name
'Wang, Zhi-Peng'
'Xiang, Sichuan'
'Shao, Pan-Lin'
'He, Yun'

_publ_section_title
;
 Catalytic Asymmetric [3 + 2] Cycloaddition Reaction between Aurones and
 Isocyanoacetates: Access to Spiropyrrolines via Silver Catalysis.
;
_journal_issue 18
_journal_name_full 'The Journal of organic chemistry'
_journal_page_first 10995
_journal_page_last 11007
_journal_paper_doi 10.1021/acs.joc.8b01622
_journal_volume 83
_journal_year 2018
_chemical_absolute_configuration rm
_chemical_formula_moiety '0.13(C26 H22 Cl N O4)'
_chemical_formula_sum 'C3.3 H2.79 Cl0.13 N0.13 O0.51'
_chemical_formula_weight 56.82
_space_group_crystal_system orthorhombic
_space_group_IT_number 19
_space_group_name_Hall 'P 2ac 2ab'
_space_group_name_H-M_alt 'P 21 21 21'
_atom_sites_solution_hydrogens mixed
_audit_creation_date 2017-10-11
_audit_creation_method
;
Olex2 1.2-alpha
(compiled 2015.09.16 svn.r3215 for OlexSys, GUI svn.r5097)
;
_cell_angle_alpha 90
_cell_angle_beta 90
_cell_angle_gamma 90
_cell_formula_units_Z 63
_cell_length_a 9.82226(11)
_cell_length_b 14.71407(18)
_cell_length_c 30.9505(3)
_cell_measurement_reflns_used 11945
_cell_measurement_temperature 99.97(12)
_cell_measurement_theta_max 72.9560
_cell_measurement_theta_min 4.2770
_cell_volume 4473.13(9)
_computing_cell_refinement 'CrysAlisPro 1.171.39.29c (Rigaku OD, 2017)'
_computing_data_collection 'CrysAlisPro 1.171.39.29c (Rigaku OD, 2017)'
_computing_data_reduction 'CrysAlisPro 1.171.39.29c (Rigaku OD, 2017)'
_computing_molecular_graphics 'Olex2 (Dolomanov et al., 2009)'
_computing_publication_material 'Olex2 (Dolomanov et al., 2009)'
_computing_structure_refinement 'ShelXL (Sheldrick, 2015)'
_computing_structure_solution 'ShelXT (Sheldrick, 2015)'
_diffrn_ambient_environment N~2~
_diffrn_ambient_temperature 99.97(12)
_diffrn_detector 'CCD plate'
_diffrn_detector_area_resol_mean 8.0243
_diffrn_detector_type EosS2
_diffrn_measured_fraction_theta_full 1.000
_diffrn_measured_fraction_theta_max 0.986
_diffrn_measurement_details
;
List of Runs (angles in degrees, time in seconds):

  # Type    Start    End  Width  t~exp~   \w     \q     \k     \f   Frames
--------------------------------------------------------------------------
  1  \w    -66.00  34.00   1.00    1.89    --  -37.03  19.00  90.00  100
  2  \w     24.00  91.00   1.00    1.89    --   37.03-126.00-150.00   67
  3  \w     20.00 104.00   1.00    1.89    --   37.03  57.00   0.00   84
  4  \w    -30.00  54.00   1.00    1.89    --   37.03 -57.00-120.00   84
  5  \w     24.00  91.00   1.00    1.89    --   37.03-126.00 -90.00   67
  6  \w     41.00 132.00   1.00   11.00    --  110.47 -30.00-150.00   91
  7  \w     44.00 129.00   1.00   11.00    --  110.47 -61.00 150.00   85
  8  \w     41.00 109.00   1.00   11.00    --  110.47 -95.00  90.00   68
  9  \w    101.00 178.00   1.00   11.00    --  110.47 112.00 -60.00   77
 10  \w     41.00 109.00   1.00   11.00    --  110.47 -95.00   0.00   68
 11  \w     89.00 178.00   1.00   11.00    --  110.47  30.00  30.00   89
 12  \w     20.00  85.00   1.00    1.89    --   37.03  57.00 120.00   65
;
_diffrn_measurement_device 'four-circle diffractometer'
_diffrn_measurement_device_type 'SuperNova, Dual, Cu at home/near, EosS2'
_diffrn_measurement_method '\w scans'
_diffrn_orient_matrix_type 'CrysAlisPro convention (1999,Acta A55,543-557)'
_diffrn_orient_matrix_UB_11 0.0181283000
_diffrn_orient_matrix_UB_12 0.0024449000
_diffrn_orient_matrix_UB_13 -0.0494125000
_diffrn_orient_matrix_UB_21 0.0134516000
_diffrn_orient_matrix_UB_22 0.1042734000
_diffrn_orient_matrix_UB_23 0.0016670000
_diffrn_orient_matrix_UB_31 0.1552154000
_diffrn_orient_matrix_UB_32 -0.0094086000
_diffrn_orient_matrix_UB_33 0.0056298000
_diffrn_radiation_monochromator mirror
_diffrn_radiation_probe x-ray
_diffrn_radiation_type CuK\a
_diffrn_radiation_wavelength 1.54184
_diffrn_reflns_av_R_equivalents 0.0279
_diffrn_reflns_av_unetI/netI 0.0339
_diffrn_reflns_Laue_measured_fraction_full 1.000
_diffrn_reflns_Laue_measured_fraction_max 0.986
_diffrn_reflns_limit_h_max 12
_diffrn_reflns_limit_h_min -7
_diffrn_reflns_limit_k_max 16
_diffrn_reflns_limit_k_min -17
_diffrn_reflns_limit_l_max 37
_diffrn_reflns_limit_l_min -34
_diffrn_reflns_number 18982
_diffrn_reflns_point_group_measured_fraction_full 0.979
_diffrn_reflns_point_group_measured_fraction_max 0.952
_diffrn_reflns_theta_full 67.684
_diffrn_reflns_theta_max 73.066
_diffrn_reflns_theta_min 4.146
_diffrn_source 'micro-focus sealed X-ray tube'
_diffrn_source_type 'SuperNova (Cu) X-ray Source'
_exptl_absorpt_coefficient_mu 1.771
_exptl_absorpt_correction_T_max 1.00000
_exptl_absorpt_correction_T_min 0.43676
_exptl_absorpt_correction_type multi-scan
_exptl_absorpt_process_details
;
CrysAlisPro 1.171.39.29c (Rigaku Oxford Diffraction, 2017)
Empirical absorption correction using spherical harmonics,
 implemented in SCALE3 ABSPACK scaling algorithm.
;
_exptl_crystal_colour colorless
_exptl_crystal_density_diffrn 1.329
_exptl_crystal_description block
_exptl_crystal_F_000 1870
_exptl_crystal_size_max 0.2
_exptl_crystal_size_mid 0.15
_exptl_crystal_size_min 0.15
_refine_diff_density_max 0.465
_refine_diff_density_min -0.220
_refine_diff_density_rms 0.039
_refine_ls_abs_structure_details
;
 Flack x determined using 3194 quotients [(I+)-(I-)]/[(I+)+(I-)]
 (Parsons, Flack and Wagner, Acta Cryst. B69 (2013) 249-259).
;
_refine_ls_abs_structure_Flack 0.002(6)
_refine_ls_extinction_method none
_refine_ls_goodness_of_fit_ref 1.043
_refine_ls_hydrogen_treatment mixed
_refine_ls_matrix_type full
_refine_ls_number_parameters 586
_refine_ls_number_reflns 8517
_refine_ls_number_restraints 0
_refine_ls_restrained_S_all 1.043
_refine_ls_R_factor_all 0.0367
_refine_ls_R_factor_gt 0.0344
_refine_ls_shift/su_max 0.001
_refine_ls_shift/su_mean 0.000
_refine_ls_structure_factor_coef Fsqd
_refine_ls_weighting_details 'w=1/[\s^2^(Fo^2^)+(0.0450P)^2^+0.9090P] where P=(Fo^2^+2Fc^2^)/3'
_refine_ls_weighting_scheme calc
_refine_ls_wR_factor_gt 0.0855
_refine_ls_wR_factor_ref 0.0868
_reflns_Friedel_coverage 0.727
_reflns_Friedel_fraction_full 0.953
_reflns_Friedel_fraction_max 0.909
_reflns_number_gt 8073
_reflns_number_total 8517
_reflns_threshold_expression 'I > 2\s(I)'
_cod_data_source_file jo8b01622_si_002.cif
_cod_data_source_block zzn1011
_cod_original_cell_volume 4473.14(9)
_cod_original_formula_sum 'C3.30 H2.79 Cl0.13 N0.13 O0.51'
_cod_database_code 4035655
_chemical_oxdiff_formula 'C1 H1 N1 O1 Cl1'
_shelx_space_group_comment
;
The symmetry employed for this shelxl refinement is uniquely defined
by the following loop, which should always be used as a source of
symmetry information in preference to the above space-group names.
They are only intended as comments.
;
_reflns_odcompleteness_completeness 99.91
_reflns_odcompleteness_iscentric 1
_reflns_odcompleteness_theta 66.97
_olex2_refinement_description
;
1. Fixed Uiso
 At 1.2 times of:
  All C(H) groups, All C(H,H) groups, All N(H) groups
 At 1.5 times of:
  All C(H,H,H) groups
2.a Ternary CH refined with riding coordinates:
 C33(H33), C7(H7)
2.b Secondary CH2 refined with riding coordinates:
 C9(H9A,H9B), C20(H20A,H20B), C35(H35A,H35B), C46(H46A,H46B)
2.c Aromatic/amide H refined with riding coordinates:
 C48(H48), C5(H5), C26(H26), C2(H2), C39(H39), C13(H13), C52(H52), C16(H16),
 C31(H31), C22(H22), C4(H4), C50(H50), C3(H3), C14(H14), C30(H30), C51(H51),
 C24(H24), C15(H15), C25(H25), C40(H40), C49(H49), C42(H42), C23(H23), C41(H41),
  C28(H28), C29(H29)
2.d Idealised Me refined as rotating group:
 C19(H19A,H19B,H19C), C45(H45A,H45B,H45C)
;
_shelx_shelxl_version_number 2014/7
_olex2_date_sample_data_collection 2017-10-11
_olex2_submission_special_instructions 'No special instructions were received'
_oxdiff_exptl_absorpt_empirical_details
;
Empirical correction (ABSPACK) includes:
- Absorption correction using spherical harmonics
- Frame scaling
;
_oxdiff_exptl_absorpt_empirical_full_max 2.203
_oxdiff_exptl_absorpt_empirical_full_min 0.581

loop_
_space_group_symop_operation_xyz
'x, y, z'
'-x+1/2, -y, z+1/2'
'-x, y+1/2, -z+1/2'
'x+1/2, -y+1/2, -z'

loop_
_atom_site_label
_atom_site_type_symbol
_atom_site_fract_x
_atom_site_fract_y
_atom_site_fract_z
_atom_site_U_iso_or_equiv
_atom_site_adp_type
_atom_site_occupancy
_atom_site_site_symmetry_order
_atom_site_calc_flag
_atom_site_refinement_flags_posn
_atom_site_disorder_assembly
_atom_site_disorder_group
Cl1 Cl 0.14275(6) 0.75658(4) 0.78454(2) 0.02597(13) Uani 1 1 d . . .
O4 O 0.33341(17) 0.58802(12) 0.74169(6) 0.0223(4) Uani 1 1 d . . .
O2 O -0.12198(17) 0.43508(11) 0.78011(6) 0.0206(3) Uani 1 1 d . . .
O6 O 0.38921(18) 0.59706(12) 0.52747(6) 0.0251(4) Uani 1 1 d . . .
O1 O -0.24748(18) 0.65886(12) 0.76593(6) 0.0260(4) Uani 1 1 d . . .
O8 O 0.84839(19) 0.45362(13) 0.57203(6) 0.0272(4) Uani 1 1 d . . .
O7 O 0.73267(19) 0.40624(13) 0.63014(6) 0.0262(4) Uani 1 1 d . . .
O3 O 0.22728(18) 0.62793(13) 0.68052(6) 0.0263(4) Uani 1 1 d . . .
O5 O 0.2698(2) 0.37359(13) 0.54669(6) 0.0287(4) Uani 1 1 d . . .
N1 N 0.0227(2) 0.50798(16) 0.69208(7) 0.0221(4) Uani 1 1 d . . .
H1 H 0.038(3) 0.551(2) 0.6732(10) 0.027 Uiso 1 1 d R . .
N2 N 0.5318(2) 0.52954(16) 0.61855(7) 0.0225(4) Uani 1 1 d . . .
H2A H 0.546(3) 0.484(2) 0.6362(10) 0.027 Uiso 1 1 d R . .
C6 C 0.0863(2) 0.58073(17) 0.80826(8) 0.0189(5) Uani 1 1 d . . .
C21 C 0.2673(3) 0.38148(16) 0.71167(8) 0.0224(5) Uani 1 1 d . . .
C11 C -0.2289(2) 0.57986(17) 0.77513(8) 0.0214(5) Uani 1 1 d . . .
C17 C -0.2415(2) 0.43545(17) 0.80259(8) 0.0211(5) Uani 1 1 d . . .
C1 C 0.1427(3) 0.66450(16) 0.82050(8) 0.0217(5) Uani 1 1 d . . .
C44 C 0.7412(3) 0.45337(17) 0.59846(8) 0.0212(5) Uani 1 1 d . . .
C12 C -0.3099(2) 0.51810(18) 0.80183(8) 0.0226(5) Uani 1 1 d . . .
C10 C -0.1104(2) 0.52246(16) 0.75803(8) 0.0199(5) Uani 1 1 d . . .
C8 C 0.1178(2) 0.52023(16) 0.72823(8) 0.0185(5) Uani 1 1 d . . .
C36 C 0.4021(3) 0.51287(17) 0.55207(8) 0.0222(5) Uani 1 1 d . . .
C48 C 0.9121(3) 0.66642(19) 0.59351(10) 0.0284(6) Uani 1 1 d . . .
H48 H 0.9530 0.6401 0.5695 0.034 Uiso 1 1 calc R . .
C33 C 0.5412(2) 0.46662(17) 0.54807(8) 0.0205(5) Uani 1 1 d . . .
H33 H 0.5270 0.4055 0.5598 0.025 Uiso 1 1 calc R . .
C43 C 0.2719(3) 0.59203(19) 0.50392(8) 0.0252(5) Uani 1 1 d . . .
C34 C 0.6285(3) 0.51657(16) 0.58320(7) 0.0207(5) Uani 1 1 d . . .
C32 C 0.6012(3) 0.45092(18) 0.50379(8) 0.0227(5) Uani 1 1 d . . .
C18 C 0.2313(2) 0.58433(16) 0.71343(8) 0.0194(5) Uani 1 1 d . . .
C9 C -0.1176(2) 0.50699(17) 0.70880(8) 0.0215(5) Uani 1 1 d . . .
H9A H -0.1604 0.4490 0.7026 0.026 Uiso 1 1 calc R . .
H9B H -0.1708 0.5547 0.6953 0.026 Uiso 1 1 calc R . .
C5 C 0.0927(2) 0.51123(17) 0.83890(8) 0.0216(5) Uani 1 1 d . . .
H5 H 0.0574 0.4544 0.8320 0.026 Uiso 1 1 calc R . .
C7 C 0.0287(2) 0.56871(16) 0.76346(8) 0.0182(5) Uani 1 1 d . . .
H7 H 0.0155 0.6306 0.7526 0.022 Uiso 1 1 calc R . .
C26 C 0.2109(3) 0.33801(18) 0.67606(9) 0.0276(6) Uani 1 1 d . . .
H26 H 0.1170 0.3381 0.6722 0.033 Uiso 1 1 calc R . .
C37 C 0.2859(3) 0.45249(18) 0.53596(8) 0.0231(5) Uani 1 1 d . . .
C19 C 0.4434(3) 0.6486(2) 0.72939(9) 0.0284(6) Uani 1 1 d . . .
H19A H 0.4874 0.6255 0.7039 0.043 Uiso 1 1 calc GR . .
H19B H 0.5082 0.6523 0.7525 0.043 Uiso 1 1 calc GR . .
H19C H 0.4073 0.7080 0.7235 0.043 Uiso 1 1 calc GR . .
C47 C 0.7721(3) 0.65842(17) 0.59947(9) 0.0244(5) Uani 1 1 d . . .
C2 C 0.2004(3) 0.6787(2) 0.86073(9) 0.0291(6) Uani 1 1 d . . .
H2 H 0.2368 0.7352 0.8677 0.035 Uiso 1 1 calc R . .
C20 C 0.1767(2) 0.42846(16) 0.74419(8) 0.0200(5) Uani 1 1 d . . .
H20A H 0.2284 0.4391 0.7704 0.024 Uiso 1 1 calc R . .
H20B H 0.1017 0.3883 0.7514 0.024 Uiso 1 1 calc R . .
C39 C 0.0835(3) 0.4942(2) 0.48485(9) 0.0293(6) Uani 1 1 d . . .
H39 H 0.0391 0.4385 0.4865 0.035 Uiso 1 1 calc R . .
C35 C 0.3938(3) 0.53523(19) 0.60083(8) 0.0268(5) Uani 1 1 d . . .
H35A H 0.3573 0.5959 0.6050 0.032 Uiso 1 1 calc R . .
H35B H 0.3345 0.4922 0.6153 0.032 Uiso 1 1 calc R . .
C13 C -0.4340(3) 0.5282(2) 0.82352(9) 0.0275(6) Uani 1 1 d . . .
H13 H -0.4797 0.5835 0.8235 0.033 Uiso 1 1 calc R . .
C52 C 0.7131(3) 0.69917(18) 0.63546(9) 0.0275(6) Uani 1 1 d . . .
H52 H 0.6194 0.6953 0.6395 0.033 Uiso 1 1 calc R . .
C27 C 0.6585(3) 0.36672(19) 0.49333(9) 0.0316(6) Uani 1 1 d . . .
C46 C 0.6863(3) 0.60776(17) 0.56657(8) 0.0224(5) Uani 1 1 d . . .
H46A H 0.7414 0.5961 0.5412 0.027 Uiso 1 1 calc R . .
H46B H 0.6111 0.6464 0.5579 0.027 Uiso 1 1 calc R . .
C16 C -0.2921(3) 0.36002(18) 0.82437(9) 0.0253(5) Uani 1 1 d . . .
H16 H -0.2454 0.3050 0.8249 0.030 Uiso 1 1 calc R . .
C31 C 0.6070(3) 0.51794(18) 0.47181(8) 0.0243(5) Uani 1 1 d . . .
H31 H 0.5709 0.5751 0.4776 0.029 Uiso 1 1 calc R . .
C22 C 0.4075(3) 0.37913(18) 0.71731(9) 0.0279(6) Uani 1 1 d . . .
H22 H 0.4462 0.4077 0.7411 0.034 Uiso 1 1 calc R . .
C4 C 0.1502(3) 0.52433(19) 0.87949(8) 0.0265(5) Uani 1 1 d . . .
H4 H 0.1527 0.4767 0.8992 0.032 Uiso 1 1 calc R . .
C50 C 0.9315(3) 0.7527(2) 0.65949(10) 0.0348(6) Uani 1 1 d . . .
H50 H 0.9847 0.7836 0.6796 0.042 Uiso 1 1 calc R . .
C3 C 0.2039(3) 0.6086(2) 0.89057(9) 0.0296(6) Uani 1 1 d . . .
H3 H 0.2418 0.6178 0.9178 0.036 Uiso 1 1 calc R . .
C38 C 0.2045(3) 0.50929(18) 0.50710(8) 0.0243(5) Uani 1 1 d . . .
C14 C -0.4867(3) 0.4537(2) 0.84493(9) 0.0320(6) Uani 1 1 d . . .
H14 H -0.5697 0.4585 0.8592 0.038 Uiso 1 1 calc R . .
C30 C 0.6650(3) 0.5016(2) 0.43170(8) 0.0301(6) Uani 1 1 d . . .
H30 H 0.6665 0.5472 0.4109 0.036 Uiso 1 1 calc R . .
C51 C 0.7921(3) 0.7456(2) 0.66553(9) 0.0331(6) Uani 1 1 d . . .
H51 H 0.7514 0.7717 0.6897 0.040 Uiso 1 1 calc R . .
C24 C 0.4335(4) 0.2929(2) 0.65198(10) 0.0415(8) Uani 1 1 d . . .
H24 H 0.4889 0.2640 0.6319 0.050 Uiso 1 1 calc R . .
C15 C -0.4157(3) 0.3710(2) 0.84531(9) 0.0316(6) Uani 1 1 d . . .
H15 H -0.4529 0.3219 0.8601 0.038 Uiso 1 1 calc R . .
C25 C 0.2937(4) 0.2944(2) 0.64618(9) 0.0369(7) Uani 1 1 d . . .
H25 H 0.2553 0.2661 0.6222 0.044 Uiso 1 1 calc R . .
C40 C 0.0312(3) 0.5641(2) 0.46032(10) 0.0365(7) Uani 1 1 d . . .
H40 H -0.0509 0.5564 0.4459 0.044 Uiso 1 1 calc R . .
C49 C 0.9913(3) 0.7137(2) 0.62344(10) 0.0333(6) Uani 1 1 d . . .
H49 H 1.0847 0.7191 0.6192 0.040 Uiso 1 1 calc R . .
C42 C 0.2225(3) 0.6622(2) 0.47875(10) 0.0350(7) Uani 1 1 d . . .
H42 H 0.2684 0.7172 0.4764 0.042 Uiso 1 1 calc R . .
C23 C 0.4907(3) 0.3346(2) 0.68782(11) 0.0371(7) Uani 1 1 d . . .
H23 H 0.5843 0.3329 0.6921 0.044 Uiso 1 1 calc R . .
C41 C 0.1012(3) 0.6466(2) 0.45708(11) 0.0407(8) Uani 1 1 d . . .
H41 H 0.0653 0.6925 0.4398 0.049 Uiso 1 1 calc R . .
C45 C 0.9576(3) 0.3931(2) 0.58516(10) 0.0354(7) Uani 1 1 d . . .
H45A H 1.0321 0.3984 0.5652 0.053 Uiso 1 1 calc GR . .
H45B H 0.9251 0.3316 0.5853 0.053 Uiso 1 1 calc GR . .
H45C H 0.9879 0.4093 0.6136 0.053 Uiso 1 1 calc GR . .
C28 C 0.7187(4) 0.3497(2) 0.45368(10) 0.0406(8) Uani 1 1 d . . .
H28 H 0.7575 0.2933 0.4480 0.049 Uiso 1 1 calc R . .
C29 C 0.7208(4) 0.4171(2) 0.42264(9) 0.0390(7) Uani 1 1 d . . .
H29 H 0.7594 0.4059 0.3957 0.047 Uiso 1 1 calc R . .
Cl2 Cl 0.65819(10) 0.27773(5) 0.53083(2) 0.0422(3) Uani 0.975(3) 1 d . A 2

loop_
_atom_site_aniso_label
_atom_site_aniso_U_11
_atom_site_aniso_U_22
_atom_site_aniso_U_33
_atom_site_aniso_U_23
_atom_site_aniso_U_13
_atom_site_aniso_U_12
Cl1 0.0283(3) 0.0165(3) 0.0331(3) 0.0001(2) -0.0037(2) -0.0030(2)
O4 0.0173(8) 0.0227(8) 0.0270(9) 0.0033(7) -0.0014(6) -0.0017(7)
O2 0.0177(8) 0.0182(8) 0.0258(9) 0.0011(7) 0.0004(6) -0.0010(6)
O6 0.0230(9) 0.0192(8) 0.0332(10) 0.0041(8) -0.0046(7) -0.0025(7)
O1 0.0226(9) 0.0191(9) 0.0364(10) -0.0027(7) -0.0022(7) 0.0030(7)
O8 0.0226(9) 0.0311(10) 0.0279(9) 0.0060(8) 0.0024(7) 0.0021(8)
O7 0.0267(9) 0.0284(9) 0.0236(9) 0.0056(8) -0.0004(7) -0.0002(8)
O3 0.0228(9) 0.0304(10) 0.0256(9) 0.0068(8) 0.0001(7) -0.0017(8)
O5 0.0300(10) 0.0228(9) 0.0333(10) 0.0047(8) -0.0014(8) -0.0043(8)
N1 0.0208(10) 0.0246(11) 0.0209(10) 0.0000(9) -0.0015(8) 0.0012(8)
N2 0.0249(11) 0.0217(10) 0.0210(10) 0.0002(9) 0.0001(8) 0.0005(9)
C6 0.0137(10) 0.0205(12) 0.0225(11) -0.0030(9) 0.0020(8) 0.0015(9)
C21 0.0279(12) 0.0153(11) 0.0238(12) 0.0054(9) 0.0042(10) 0.0041(9)
C11 0.0179(11) 0.0211(12) 0.0250(12) -0.0035(9) -0.0030(9) 0.0003(9)
C17 0.0174(11) 0.0230(12) 0.0228(11) -0.0031(9) -0.0028(9) -0.0029(9)
C1 0.0198(11) 0.0184(11) 0.0268(12) -0.0003(9) 0.0014(10) 0.0014(9)
C44 0.0219(12) 0.0204(12) 0.0214(11) -0.0015(9) -0.0037(9) -0.0036(9)
C12 0.0192(11) 0.0250(13) 0.0237(11) -0.0031(10) -0.0028(9) -0.0013(10)
C10 0.0173(11) 0.0173(11) 0.0251(12) 0.0009(9) -0.0013(9) 0.0002(9)
C8 0.0181(11) 0.0175(11) 0.0201(11) -0.0008(9) 0.0006(9) 0.0015(9)
C36 0.0236(12) 0.0184(12) 0.0247(12) 0.0028(10) -0.0003(9) 0.0002(9)
C48 0.0290(13) 0.0228(13) 0.0334(14) 0.0023(11) -0.0055(11) -0.0006(10)
C33 0.0196(11) 0.0185(11) 0.0233(12) 0.0014(9) -0.0022(9) -0.0020(9)
C43 0.0244(12) 0.0260(13) 0.0253(12) 0.0013(10) -0.0015(10) -0.0012(10)
C34 0.0250(12) 0.0188(11) 0.0183(11) 0.0006(9) -0.0012(9) -0.0023(10)
C32 0.0236(12) 0.0241(13) 0.0203(12) 0.0008(10) -0.0028(9) -0.0045(10)
C18 0.0166(10) 0.0182(11) 0.0232(11) -0.0008(10) 0.0008(9) 0.0043(9)
C9 0.0197(12) 0.0191(11) 0.0256(12) -0.0006(9) -0.0024(9) -0.0005(9)
C5 0.0180(11) 0.0201(12) 0.0268(12) -0.0015(10) 0.0017(9) -0.0013(9)
C7 0.0165(10) 0.0141(11) 0.0239(12) -0.0005(9) 0.0004(9) 0.0012(8)
C26 0.0360(14) 0.0215(13) 0.0254(12) 0.0013(10) 0.0028(11) 0.0036(11)
C37 0.0221(12) 0.0247(13) 0.0225(12) 0.0001(10) 0.0012(9) -0.0022(10)
C19 0.0187(12) 0.0299(14) 0.0366(14) 0.0059(11) 0.0000(10) -0.0037(10)
C47 0.0283(13) 0.0180(11) 0.0270(13) 0.0042(10) -0.0067(10) -0.0033(10)
C2 0.0294(14) 0.0273(13) 0.0305(14) -0.0084(11) -0.0026(11) -0.0004(11)
C20 0.0192(11) 0.0184(11) 0.0224(11) 0.0017(9) 0.0003(9) 0.0015(9)
C39 0.0290(13) 0.0322(14) 0.0267(13) 0.0028(11) -0.0028(10) -0.0076(11)
C35 0.0270(13) 0.0297(13) 0.0236(12) -0.0028(11) -0.0001(10) 0.0004(11)
C13 0.0201(12) 0.0355(15) 0.0268(12) -0.0046(12) -0.0004(10) 0.0025(11)
C52 0.0284(13) 0.0197(12) 0.0344(14) 0.0013(10) -0.0062(11) -0.0004(10)
C27 0.0463(16) 0.0256(13) 0.0229(13) 0.0031(11) 0.0020(12) -0.0004(13)
C46 0.0228(12) 0.0205(12) 0.0239(12) 0.0044(10) -0.0054(9) -0.0024(9)
C16 0.0254(12) 0.0226(13) 0.0280(12) 0.0006(10) -0.0028(10) -0.0038(10)
C31 0.0233(12) 0.0249(13) 0.0245(12) 0.0011(10) -0.0041(9) -0.0034(10)
C22 0.0275(13) 0.0213(12) 0.0350(14) 0.0051(11) 0.0046(11) 0.0035(10)
C4 0.0271(12) 0.0313(14) 0.0211(12) 0.0012(10) 0.0017(10) 0.0009(11)
C50 0.0428(16) 0.0224(13) 0.0391(15) -0.0005(12) -0.0185(12) -0.0037(12)
C3 0.0302(14) 0.0374(16) 0.0213(12) -0.0062(11) -0.0035(10) -0.0016(12)
C38 0.0250(12) 0.0245(13) 0.0233(12) 0.0013(10) 0.0001(10) -0.0032(10)
C14 0.0213(13) 0.0447(17) 0.0301(14) -0.0023(13) 0.0051(10) -0.0019(12)
C30 0.0350(15) 0.0342(14) 0.0212(12) 0.0048(11) -0.0025(10) -0.0078(12)
C51 0.0451(16) 0.0220(13) 0.0323(14) -0.0019(11) -0.0082(12) -0.0011(12)
C24 0.061(2) 0.0290(15) 0.0348(16) 0.0095(13) 0.0272(15) 0.0175(14)
C15 0.0310(14) 0.0356(15) 0.0283(13) 0.0038(12) 0.0025(11) -0.0105(12)
C25 0.065(2) 0.0226(13) 0.0236(13) 0.0010(11) 0.0075(13) 0.0085(14)
C40 0.0296(14) 0.0445(18) 0.0354(16) 0.0094(13) -0.0123(12) -0.0067(13)
C49 0.0276(14) 0.0260(14) 0.0462(17) 0.0030(12) -0.0122(12) -0.0042(11)
C42 0.0362(16) 0.0283(14) 0.0406(16) 0.0099(12) -0.0095(13) -0.0067(12)
C23 0.0317(15) 0.0315(15) 0.0479(19) 0.0148(14) 0.0161(13) 0.0107(12)
C41 0.0423(17) 0.0356(17) 0.0443(18) 0.0154(14) -0.0150(14) -0.0036(14)
C45 0.0259(13) 0.0449(18) 0.0353(15) 0.0105(13) 0.0036(11) 0.0084(12)
C28 0.065(2) 0.0285(15) 0.0286(15) -0.0040(12) 0.0090(14) 0.0061(15)
C29 0.0542(19) 0.0396(17) 0.0232(13) -0.0033(12) 0.0067(13) -0.0007(15)
Cl2 0.0795(6) 0.0217(4) 0.0255(4) 0.0029(3) 0.0108(3) 0.0126(3)

loop_
_atom_type_symbol
_atom_type_description
_atom_type_scat_dispersion_real
_atom_type_scat_dispersion_imag
_atom_type_scat_source
C C 0.0181 0.0091 'International Tables Vol C Tables 4.2.6.8 and 6.1.1.4'
H H 0.0000 0.0000 'International Tables Vol C Tables 4.2.6.8 and 6.1.1.4'
Cl Cl 0.3639 0.7018 'International Tables Vol C Tables 4.2.6.8 and 6.1.1.4'
N N 0.0311 0.0180 'International Tables Vol C Tables 4.2.6.8 and 6.1.1.4'
O O 0.0492 0.0322 'International Tables Vol C Tables 4.2.6.8 and 6.1.1.4'

loop_
_geom_angle_atom_site_label_1
_geom_angle_atom_site_label_2
_geom_angle_atom_site_label_3
_geom_angle
C18 O4 C19 114.42(19)
C17 O2 C10 107.59(18)
C43 O6 C36 107.81(19)
C44 O8 C45 114.2(2)
C8 N1 H1 108(2)
C8 N1 C9 109.19(19)
C9 N1 H1 114(2)
C34 N2 H2A 105(2)
C34 N2 C35 109.18(19)
C35 N2 H2A 115(2)
C1 C6 C7 120.0(2)
C5 C6 C1 116.2(2)
C5 C6 C7 123.8(2)
C26 C21 C20 120.3(2)
C22 C21 C26 118.9(3)
C22 C21 C20 120.8(2)
O1 C11 C12 130.3(2)
O1 C11 C10 124.3(2)
C12 C11 C10 105.4(2)
O2 C17 C12 114.3(2)
O2 C17 C16 123.5(2)
C12 C17 C16 122.2(2)
C6 C1 Cl1 120.49(19)
C2 C1 Cl1 117.0(2)
C2 C1 C6 122.5(2)
O8 C44 C34 112.5(2)
O7 C44 O8 123.8(2)
O7 C44 C34 123.7(2)
C17 C12 C11 106.8(2)
C17 C12 C13 120.4(3)
C13 C12 C11 132.7(3)
O2 C10 C11 105.34(19)
O2 C10 C9 109.19(19)
O2 C10 C7 114.10(19)
C11 C10 C9 112.8(2)
C11 C10 C7 113.2(2)
C7 C10 C9 102.39(19)
N1 C8 C18 108.1(2)
N1 C8 C7 103.32(18)
N1 C8 C20 111.9(2)
C18 C8 C7 109.52(19)
C18 C8 C20 111.14(19)
C20 C8 C7 112.49(19)
O6 C36 C33 114.4(2)
O6 C36 C37 104.94(19)
O6 C36 C35 108.9(2)
C33 C36 C35 102.8(2)
C37 C36 C33 112.4(2)
C37 C36 C35 113.7(2)
C47 C48 H48 119.8
C47 C48 C49 120.3(3)
C49 C48 H48 119.8
C36 C33 H33 104.6
C36 C33 C34 102.9(2)
C34 C33 H33 104.6
C32 C33 C36 119.3(2)
C32 C33 H33 104.6
C32 C33 C34 119.2(2)
O6 C43 C38 114.3(2)
O6 C43 C42 123.9(3)
C42 C43 C38 121.8(3)
N2 C34 C44 108.7(2)
N2 C34 C33 103.0(2)
N2 C34 C46 112.0(2)
C44 C34 C33 109.1(2)
C44 C34 C46 111.5(2)
C46 C34 C33 112.16(19)
C27 C32 C33 120.2(2)
C31 C32 C33 123.4(2)
C31 C32 C27 116.4(2)
O4 C18 C8 112.2(2)
O3 C18 O4 123.9(2)
O3 C18 C8 123.9(2)
N1 C9 C10 107.62(19)
N1 C9 H9A 110.2
N1 C9 H9B 110.2
C10 C9 H9A 110.2
C10 C9 H9B 110.2
H9A C9 H9B 108.5
C6 C5 H5 119.0
C4 C5 C6 122.0(2)
C4 C5 H5 119.0
C6 C7 C10 119.1(2)
C6 C7 C8 118.85(19)
C6 C7 H7 104.9
C10 C7 C8 102.63(19)
C10 C7 H7 104.9
C8 C7 H7 104.9
C21 C26 H26 119.8
C25 C26 C21 120.5(3)
C25 C26 H26 119.8
O5 C37 C36 124.1(2)
O5 C37 C38 129.9(3)
C38 C37 C36 106.0(2)
O4 C19 H19A 109.5
O4 C19 H19B 109.5
O4 C19 H19C 109.5
H19A C19 H19B 109.5
H19A C19 H19C 109.5
H19B C19 H19C 109.5
C48 C47 C46 120.1(3)
C52 C47 C48 118.8(3)
C52 C47 C46 121.2(2)
C1 C2 H2 120.1
C1 C2 C3 119.8(3)
C3 C2 H2 120.1
C21 C20 C8 113.95(19)
C21 C20 H20A 108.8
C21 C20 H20B 108.8
C8 C20 H20A 108.8
C8 C20 H20B 108.8
H20A C20 H20B 107.7
C38 C39 H39 120.9
C40 C39 H39 120.9
C40 C39 C38 118.2(3)
N2 C35 C36 107.7(2)
N2 C35 H35A 110.2
N2 C35 H35B 110.2
C36 C35 H35A 110.2
C36 C35 H35B 110.2
H35A C35 H35B 108.5
C12 C13 H13 120.9
C14 C13 C12 118.2(3)
C14 C13 H13 120.9
C47 C52 H52 119.5
C51 C52 C47 121.0(3)
C51 C52 H52 119.5
C32 C27 Cl2 120.5(2)
C28 C27 C32 122.5(3)
C28 C27 Cl2 117.0(2)
C34 C46 H46A 108.7
C34 C46 H46B 108.7
C47 C46 C34 114.0(2)
C47 C46 H46A 108.7
C47 C46 H46B 108.7
H46A C46 H46B 107.6
C17 C16 H16 121.7
C15 C16 C17 116.6(3)
C15 C16 H16 121.7
C32 C31 H31 119.1
C30 C31 C32 121.9(3)
C30 C31 H31 119.1
C21 C22 H22 119.6
C23 C22 C21 120.8(3)
C23 C22 H22 119.6
C5 C4 H4 120.0
C5 C4 C3 120.0(2)
C3 C4 H4 120.0
C51 C50 H50 120.1
C49 C50 H50 120.1
C49 C50 C51 119.7(3)
C2 C3 C4 119.3(2)
C2 C3 H3 120.3
C4 C3 H3 120.3
C43 C38 C37 106.5(2)
C43 C38 C39 120.8(3)
C39 C38 C37 132.7(3)
C13 C14 H14 119.8
C13 C14 C15 120.5(2)
C15 C14 H14 119.8
C31 C30 H30 120.0
C29 C30 C31 119.9(3)
C29 C30 H30 120.0
C52 C51 H51 120.1
C50 C51 C52 119.9(3)
C50 C51 H51 120.1
C25 C24 H24 120.1
C25 C24 C23 119.9(3)
C23 C24 H24 120.1
C16 C15 C14 122.1(3)
C16 C15 H15 118.9
C14 C15 H15 118.9
C26 C25 H25 119.9
C24 C25 C26 120.1(3)
C24 C25 H25 119.9
C39 C40 H40 119.9
C39 C40 C41 120.3(3)
C41 C40 H40 119.9
C48 C49 H49 119.8
C50 C49 C48 120.3(3)
C50 C49 H49 119.8
C43 C42 H42 121.6
C43 C42 C41 116.9(3)
C41 C42 H42 121.6
C22 C23 H23 120.1
C24 C23 C22 119.8(3)
C24 C23 H23 120.1
C40 C41 H41 119.0
C42 C41 C40 122.1(3)
C42 C41 H41 119.0
O8 C45 H45A 109.5
O8 C45 H45B 109.5
O8 C45 H45C 109.5
H45A C45 H45B 109.5
H45A C45 H45C 109.5
H45B C45 H45C 109.5
C27 C28 H28 120.2
C29 C28 C27 119.5(3)
C29 C28 H28 120.2
C30 C29 H29 120.1
C28 C29 C30 119.8(3)
C28 C29 H29 120.1

loop_
_geom_bond_atom_site_label_1
_geom_bond_atom_site_label_2
_geom_bond_distance
Cl1 C1 1.753(3)
O4 C18 1.332(3)
O4 C19 1.451(3)
O2 C17 1.364(3)
O2 C10 1.460(3)
O6 C36 1.460(3)
O6 C43 1.365(3)
O1 C11 1.211(3)
O8 C44 1.334(3)
O8 C45 1.452(3)
O7 C44 1.204(3)
O3 C18 1.205(3)
O5 C37 1.218(3)
N1 H1 0.87(3)
N1 C8 1.469(3)
N1 C9 1.472(3)
N2 H2A 0.87(3)
N2 C34 1.462(3)
N2 C35 1.464(3)
C6 C1 1.403(3)
C6 C5 1.396(4)
C6 C7 1.508(3)
C21 C26 1.389(4)
C21 C20 1.511(3)
C21 C22 1.389(4)
C11 C12 1.464(4)
C11 C10 1.532(3)
C17 C12 1.390(4)
C17 C16 1.391(4)
C1 C2 1.384(4)
C44 C34 1.521(3)
C12 C13 1.400(4)
C10 C9 1.542(3)
C10 C7 1.535(3)
C8 C18 1.530(3)
C8 C7 1.570(3)
C8 C20 1.550(3)
C36 C33 1.531(3)
C36 C37 1.531(3)
C36 C35 1.547(3)
C48 H48 0.9300
C48 C47 1.392(4)
C48 C49 1.396(4)
C33 H33 0.9800
C33 C34 1.568(3)
C33 C32 1.509(3)
C43 C38 1.389(4)
C43 C42 1.381(4)
C34 C46 1.545(3)
C32 C27 1.399(4)
C32 C31 1.399(4)
C9 H9A 0.9700
C9 H9B 0.9700
C5 H5 0.9300
C5 C4 1.390(4)
C7 H7 0.9800
C26 H26 0.9300
C26 C25 1.389(4)
C37 C38 1.461(4)
C19 H19A 0.9600
C19 H19B 0.9600
C19 H19C 0.9600
C47 C52 1.391(4)
C47 C46 1.517(3)
C2 H2 0.9300
C2 C3 1.385(4)
C20 H20A 0.9700
C20 H20B 0.9700
C39 H39 0.9300
C39 C38 1.391(4)
C39 C40 1.377(4)
C35 H35A 0.9700
C35 H35B 0.9700
C13 H13 0.9300
C13 C14 1.381(4)
C52 H52 0.9300
C52 C51 1.391(4)
C27 C28 1.385(4)
C27 Cl2 1.750(3)
C46 H46A 0.9700
C46 H46B 0.9700
C16 H16 0.9300
C16 C15 1.386(4)
C31 H31 0.9300
C31 C30 1.387(4)
C22 H22 0.9300
C22 C23 1.389(4)
C4 H4 0.9300
C4 C3 1.391(4)
C50 H50 0.9300
C50 C51 1.386(4)
C50 C49 1.386(5)
C3 H3 0.9300
C14 H14 0.9300
C14 C15 1.403(4)
C30 H30 0.9300
C30 C29 1.387(4)
C51 H51 0.9300
C24 H24 0.9300
C24 C25 1.385(5)
C24 C23 1.387(5)
C15 H15 0.9300
C25 H25 0.9300
C40 H40 0.9300
C40 C41 1.399(4)
C49 H49 0.9300
C42 H42 0.9300
C42 C41 1.386(4)
C23 H23 0.9300
C41 H41 0.9300
C45 H45A 0.9600
C45 H45B 0.9600
C45 H45C 0.9600
C28 H28 0.9300
C28 C29 1.381(4)
C29 H29 0.9300

loop_
_geom_torsion_atom_site_label_1
_geom_torsion_atom_site_label_2
_geom_torsion_atom_site_label_3
_geom_torsion_atom_site_label_4
_geom_torsion
Cl1 C1 C2 C3 -179.8(2)
O2 C17 C12 C11 1.3(3)
O2 C17 C12 C13 179.9(2)
O2 C17 C16 C15 -179.3(2)
O2 C10 C9 N1 -99.4(2)
O2 C10 C7 C6 -51.5(3)
O2 C10 C7 C8 82.2(2)
O6 C36 C33 C34 84.8(2)
O6 C36 C33 C32 -49.9(3)
O6 C36 C37 O5 174.1(2)
O6 C36 C37 C38 -6.5(3)
O6 C36 C35 N2 -104.5(2)
O6 C43 C38 C37 -0.1(3)
O6 C43 C38 C39 180.0(2)
O6 C43 C42 C41 -179.4(3)
O1 C11 C12 C17 -178.8(3)
O1 C11 C12 C13 2.8(5)
O1 C11 C10 O2 175.5(2)
O1 C11 C10 C9 -65.5(3)
O1 C11 C10 C7 50.1(3)
O8 C44 C34 N2 -166.1(2)
O8 C44 C34 C33 82.3(2)
O8 C44 C34 C46 -42.1(3)
O7 C44 C34 N2 16.1(3)
O7 C44 C34 C33 -95.5(3)
O7 C44 C34 C46 140.1(2)
O5 C37 C38 C43 -176.5(3)
O5 C37 C38 C39 3.4(5)
N1 C8 C18 O4 -170.04(19)
N1 C8 C18 O3 11.5(3)
N1 C8 C7 C6 171.3(2)
N1 C8 C7 C10 37.4(2)
N1 C8 C20 C21 66.3(3)
N2 C34 C46 C47 65.0(3)
C6 C1 C2 C3 0.0(4)
C6 C5 C4 C3 -0.2(4)
C21 C26 C25 C24 0.8(4)
C21 C22 C23 C24 0.8(4)
C11 C12 C13 C14 177.3(3)
C11 C10 C9 N1 143.9(2)
C11 C10 C7 C6 68.9(3)
C11 C10 C7 C8 -157.4(2)
C17 O2 C10 C11 7.4(2)
C17 O2 C10 C9 -114.0(2)
C17 O2 C10 C7 132.2(2)
C17 C12 C13 C14 -0.9(4)
C17 C16 C15 C14 -0.3(4)
C1 C6 C5 C4 0.7(4)
C1 C6 C7 C10 -134.1(2)
C1 C6 C7 C8 99.5(3)
C1 C2 C3 C4 0.6(4)
C44 C34 C46 C47 -57.1(3)
C12 C11 C10 O2 -6.6(2)
C12 C11 C10 C9 112.4(2)
C12 C11 C10 C7 -132.0(2)
C12 C17 C16 C15 0.4(4)
C12 C13 C14 C15 1.0(4)
C10 O2 C17 C12 -5.7(3)
C10 O2 C17 C16 174.0(2)
C10 C11 C12 C17 3.5(3)
C10 C11 C12 C13 -174.9(3)
C8 N1 C9 C10 1.8(3)
C36 O6 C43 C38 -4.3(3)
C36 O6 C43 C42 175.9(3)
C36 C33 C34 N2 38.0(2)
C36 C33 C34 C44 153.3(2)
C36 C33 C34 C46 -82.6(2)
C36 C33 C32 C27 -134.2(3)
C36 C33 C32 C31 47.7(3)
C36 C37 C38 C43 4.2(3)
C36 C37 C38 C39 -175.9(3)
C48 C47 C52 C51 -1.3(4)
C48 C47 C46 C34 110.5(3)
C33 C36 C37 O5 49.2(3)
C33 C36 C37 C38 -131.4(2)
C33 C36 C35 N2 17.1(3)
C33 C34 C46 C47 -179.8(2)
C33 C32 C27 C28 -177.9(3)
C33 C32 C27 Cl2 1.5(4)
C33 C32 C31 C30 178.9(2)
C43 O6 C36 C33 130.1(2)
C43 O6 C36 C37 6.5(3)
C43 O6 C36 C35 -115.6(2)
C43 C42 C41 C40 0.0(5)
C34 N2 C35 C36 7.2(3)
C34 C33 C32 C27 98.4(3)
C34 C33 C32 C31 -79.7(3)
C32 C33 C34 N2 172.7(2)
C32 C33 C34 C44 -72.0(3)
C32 C33 C34 C46 52.1(3)
C32 C27 C28 C29 -1.3(5)
C32 C31 C30 C29 -0.8(4)
C18 C8 C7 C6 -73.7(3)
C18 C8 C7 C10 152.45(19)
C18 C8 C20 C21 -54.7(3)
C9 N1 C8 C18 -140.3(2)
C9 N1 C8 C7 -24.3(2)
C9 N1 C8 C20 96.9(2)
C9 C10 C7 C6 -169.3(2)
C9 C10 C7 C8 -35.6(2)
C5 C6 C1 Cl1 179.17(18)
C5 C6 C1 C2 -0.6(4)
C5 C6 C7 C10 48.6(3)
C5 C6 C7 C8 -77.8(3)
C5 C4 C3 C2 -0.5(4)
C7 C6 C1 Cl1 1.7(3)
C7 C6 C1 C2 -178.2(2)
C7 C6 C5 C4 178.1(2)
C7 C10 C9 N1 21.9(2)
C7 C8 C18 O4 78.1(2)
C7 C8 C18 O3 -100.4(3)
C7 C8 C20 C21 -177.9(2)
C26 C21 C20 C8 -74.9(3)
C26 C21 C22 C23 0.4(4)
C37 C36 C33 C34 -155.7(2)
C37 C36 C33 C32 69.7(3)
C37 C36 C35 N2 138.9(2)
C19 O4 C18 O3 -1.0(3)
C19 O4 C18 C8 -179.5(2)
C47 C48 C49 C50 0.4(4)
C47 C52 C51 C50 0.9(4)
C20 C21 C26 C25 -179.7(2)
C20 C21 C22 C23 178.9(2)
C20 C8 C18 O4 -46.9(3)
C20 C8 C18 O3 134.7(2)
C20 C8 C7 C6 50.4(3)
C20 C8 C7 C10 -83.4(2)
C39 C40 C41 C42 -1.4(6)
C35 N2 C34 C44 -143.5(2)
C35 N2 C34 C33 -27.9(3)
C35 N2 C34 C46 92.8(2)
C35 C36 C33 C34 -33.1(2)
C35 C36 C33 C32 -167.7(2)
C35 C36 C37 O5 -67.0(3)
C35 C36 C37 C38 112.4(2)
C13 C14 C15 C16 -0.4(4)
C52 C47 C46 C34 -70.9(3)
C27 C32 C31 C30 0.7(4)
C27 C28 C29 C30 1.2(5)
C46 C47 C52 C51 -180.0(2)
C16 C17 C12 C11 -178.4(2)
C16 C17 C12 C13 0.2(4)
C31 C32 C27 C28 0.3(4)
C31 C32 C27 Cl2 179.7(2)
C31 C30 C29 C28 -0.2(5)
C22 C21 C26 C25 -1.2(4)
C22 C21 C20 C8 106.6(3)
C38 C43 C42 C41 0.7(5)
C38 C39 C40 C41 1.9(5)
C51 C50 C49 C48 -0.7(5)
C25 C24 C23 C22 -1.2(5)
C40 C39 C38 C43 -1.2(4)
C40 C39 C38 C37 178.9(3)
C49 C48 C47 C52 0.7(4)
C49 C48 C47 C46 179.4(2)
C49 C50 C51 C52 0.1(4)
C42 C43 C38 C37 179.8(3)
C42 C43 C38 C39 -0.1(4)
C23 C24 C25 C26 0.4(5)
C45 O8 C44 O7 -1.4(4)
C45 O8 C44 C34 -179.2(2)
Cl2 C27 C28 C29 179.3(3)
